data_7156863
loop_
_publ_author_name
'Palange, Megha N.'
'Gonnade, Rajesh G.'
'Kontham, Ravindar'

_publ_section_title
;
 TiCl<sub>4</sub>-n-Bu<sub>3</sub>N-mediated cascade annulation of ketones
 with \a-ketoesters: a facile synthesis of highly substituted fused
 \g-alkylidene-butenolides.
;
_journal_issue 23
_journal_name_full 'Organic &amp; biomolecular chemistry'
_journal_page_first 5749
_journal_page_last 5759
_journal_paper_doi 10.1039/c9ob00649d
_journal_volume 17
_journal_year 2019
_chemical_formula_moiety 'C15 H14 O2'
_chemical_formula_sum 'C15 H14 O2'
_chemical_formula_weight 226.26
_space_group_crystal_system monoclinic
_space_group_IT_number 15
_space_group_name_Hall '-C 2yc'
_space_group_name_H-M_alt 'C 1 2/c 1'
_symmetry_space_group_name_Hall '-C 2yc'
_symmetry_space_group_name_H-M 'C 1 2/c 1'
_atom_sites_solution_hydrogens geom
_audit_creation_method SHELXL-2014/7
_audit_update_record
;
2018-12-13 deposited with the CCDC.    2019-05-16 downloaded from the CCDC.
;
_cell_angle_alpha 90
_cell_angle_beta 90.909(4)
_cell_angle_gamma 90
_cell_formula_units_Z 8
_cell_length_a 18.466(2)
_cell_length_b 9.1472(9)
_cell_length_c 13.5472(15)
_cell_measurement_reflns_used 2659
_cell_measurement_temperature 100(2)
_cell_measurement_theta_max 28.57
_cell_measurement_theta_min 2.91
_cell_volume 2288.0(4)
_computing_cell_refinement 'SAINT (Bruker, 2016)'
_computing_data_collection 'APEX3 (Bruker, 2016)'
_computing_data_reduction 'SAINT (Bruker, 2016)'
_computing_molecular_graphics 'Bruker SHELXTL'
_computing_publication_material 'Bruker SHELXTL'
_computing_structure_refinement 'SHELXL-2014/7 (Sheldrick, 2014)'
_computing_structure_solution 'SHELXS-97 (Sheldrick 2008)'
_diffrn_ambient_temperature 100(2)
_diffrn_detector 'Photon II CPAD Area Detector'
_diffrn_detector_area_resol_mean 7.39
_diffrn_measured_fraction_theta_full 0.995
_diffrn_measured_fraction_theta_max 0.996
_diffrn_measurement_device '\k-geometry diffractometer'
_diffrn_measurement_device_type 'Bruker D8 VENTURE Kappa Duo PHOTON II CPAD'
_diffrn_measurement_method '\f and \w scans'
_diffrn_radiation_monochromator 'multilayer mirrors'
_diffrn_radiation_type MoK\a
_diffrn_radiation_wavelength 0.71073
_diffrn_reflns_av_R_equivalents 0.1329
_diffrn_reflns_av_unetI/netI 0.0669
_diffrn_reflns_Laue_measured_fraction_full 0.995
_diffrn_reflns_Laue_measured_fraction_max 0.996
_diffrn_reflns_limit_h_max 23
_diffrn_reflns_limit_h_min -23
_diffrn_reflns_limit_k_max 10
_diffrn_reflns_limit_k_min -11
_diffrn_reflns_limit_l_max 17
_diffrn_reflns_limit_l_min -17
_diffrn_reflns_number 20750
_diffrn_reflns_point_group_measured_fraction_full 0.995
_diffrn_reflns_point_group_measured_fraction_max 0.996
_diffrn_reflns_theta_full 25.242
_diffrn_reflns_theta_max 26.998
_diffrn_reflns_theta_min 2.485
_diffrn_source 'micro-focus sealed tube'
_diffrn_source_type 'Incoatech I\mS HB'
_exptl_absorpt_coefficient_mu 0.086
_exptl_absorpt_correction_T_max 0.994
_exptl_absorpt_correction_T_min 0.984
_exptl_absorpt_correction_type multi-scan
_exptl_absorpt_process_details 'SADABS (BRUKER, 2016)'
_exptl_crystal_colour COLOURLESS
_exptl_crystal_density_diffrn 1.314
_exptl_crystal_description PLATE
_exptl_crystal_F_000 960
_exptl_crystal_size_max 0.190
_exptl_crystal_size_mid 0.120
_exptl_crystal_size_min 0.070
_refine_diff_density_max 0.290
_refine_diff_density_min -0.243
_refine_diff_density_rms 0.061
_refine_ls_extinction_coef 0.0114(16)
_refine_ls_extinction_expression Fc^*^=kFc[1+0.001xFc^2^\l^3^/sin(2\q)]^-1/4^
_refine_ls_extinction_method 'SHELXL-2014/7 (Sheldrick 2014'
_refine_ls_goodness_of_fit_ref 1.156
_refine_ls_hydrogen_treatment constr
_refine_ls_matrix_type full
_refine_ls_number_parameters 156
_refine_ls_number_reflns 2486
_refine_ls_number_restraints 0
_refine_ls_restrained_S_all 1.156
_refine_ls_R_factor_all 0.1001
_refine_ls_R_factor_gt 0.0736
_refine_ls_shift/su_max 0.000
_refine_ls_shift/su_mean 0.000
_refine_ls_structure_factor_coef Fsqd
_refine_ls_weighting_details 'w=1/[\s^2^(Fo^2^)+(0.0278P)^2^+5.5957P] where P=(Fo^2^+2Fc^2^)/3'
_refine_ls_weighting_scheme calc
_refine_ls_wR_factor_gt 0.1245
_refine_ls_wR_factor_ref 0.1340
_reflns_Friedel_coverage 0.000
_reflns_number_gt 1924
_reflns_number_total 2486
_reflns_threshold_expression 'I > 2\s(I)'
_cod_data_source_file c9ob00649d2.cif
_cod_data_source_block mo_MP_03_157_0m
_cod_depositor_comments
;
The following automatic conversions were performed:

'_exptl_absorpt_correction_type' value 'MULTI-SCAN' changed to
'multi-scan' according to
/home/data/users/saulius/crontab/automatic-downloads/rss-feeds/RSC/lib/dictionaries/cif_core.dic
dictionary named 'cif_core.dic' version 2.4.2 from 2011-04-26.

Automatic conversion script
Id: cif_fix_values 4973 2017-02-22 13:04:09Z antanas 

 Adding full bibliography for 7156862--7156864.cif.
;
_cod_original_cell_volume 2288.1(4)
_cod_database_code 7156863
_shelx_shelxl_version_number 2014/7
_shelx_space_group_comment
;
The symmetry employed for this shelxl refinement is uniquely defined
by the following loop, which should always be used as a source of
symmetry information in preference to the above space-group names.
They are only intended as comments.
;
_shelx_estimated_absorpt_t_min 0.984
_shelx_estimated_absorpt_t_max 0.994

loop_
_space_group_symop_operation_xyz
'x, y, z'
'-x, y, -z+1/2'
'x+1/2, y+1/2, z'
'-x+1/2, y+1/2, -z+1/2'
'-x, -y, -z'
'x, -y, z-1/2'
'-x+1/2, -y+1/2, -z'
'x+1/2, -y+1/2, z-1/2'

loop_
_atom_site_label
_atom_site_type_symbol
_atom_site_fract_x
_atom_site_fract_y
_atom_site_fract_z
_atom_site_U_iso_or_equiv
_atom_site_adp_type
_atom_site_occupancy
_atom_site_site_symmetry_order
_atom_site_calc_flag
_atom_site_refinement_flags_posn
_atom_site_refinement_flags_adp
C1 C 0.40195(14) 0.1107(3) 0.57486(17) 0.0142(5) Uani 1 1 d . .
C2 C 0.33782(14) 0.1506(3) 0.50996(18) 0.0173(6) Uani 1 1 d . .
H2A H 0.3131 0.2364 0.5386 0.021 Uiso 1 1 calc R U
H2B H 0.3031 0.0682 0.5091 0.021 Uiso 1 1 calc R U
C3 C 0.35889(14) 0.1860(3) 0.40434(18) 0.0166(6) Uani 1 1 d . .
H3A H 0.3159 0.2239 0.3680 0.020 Uiso 1 1 calc R U
H3B H 0.3745 0.0950 0.3713 0.020 Uiso 1 1 calc R U
C4 C 0.41982(13) 0.2986(3) 0.39935(18) 0.0158(6) Uani 1 1 d . .
H4A H 0.4369 0.3062 0.3306 0.019 Uiso 1 1 calc R U
H4B H 0.4014 0.3956 0.4194 0.019 Uiso 1 1 calc R U
C5 C 0.48147(13) 0.2552(3) 0.46598(17) 0.0125(5) Uani 1 1 d . .
C6 C 0.46616(13) 0.1621(3) 0.54848(17) 0.0137(5) Uani 1 1 d . .
O7 O 0.52998(9) 0.13878(18) 0.60265(12) 0.0153(4) Uani 1 1 d . .
C8 C 0.58489(14) 0.2132(3) 0.55521(17) 0.0139(5) Uani 1 1 d . .
O9 O 0.64595(10) 0.2083(2) 0.58738(13) 0.0196(5) Uani 1 1 d . .
C10 C 0.55301(13) 0.2887(3) 0.46889(17) 0.0124(5) Uani 1 1 d . .
C11 C 0.59567(13) 0.3837(3) 0.40374(17) 0.0129(5) Uani 1 1 d . .
C12 C 0.56197(13) 0.4976(3) 0.35160(17) 0.0137(5) Uani 1 1 d . .
H12 H 0.5117 0.5151 0.3599 0.016 Uiso 1 1 calc R U
C13 C 0.60064(14) 0.5851(3) 0.28826(18) 0.0164(6) Uani 1 1 d . .
H13 H 0.5768 0.6617 0.2533 0.020 Uiso 1 1 calc R U
C14 C 0.67414(14) 0.5617(3) 0.27527(18) 0.0176(6) Uani 1 1 d . .
H14 H 0.7007 0.6210 0.2311 0.021 Uiso 1 1 calc R U
C15 C 0.70815(14) 0.4504(3) 0.32784(19) 0.0185(6) Uani 1 1 d . .
H15 H 0.7585 0.4343 0.3198 0.022 Uiso 1 1 calc R U
C16 C 0.67001(14) 0.3625(3) 0.39165(18) 0.0166(6) Uani 1 1 d . .
H16 H 0.6944 0.2874 0.4275 0.020 Uiso 1 1 calc R U
C17 C 0.38964(15) 0.0269(3) 0.66799(18) 0.0190(6) Uani 1 1 d . .
H17A H 0.4363 0.0056 0.7002 0.028 Uiso 1 1 calc R U
H17B H 0.3647 -0.0650 0.6523 0.028 Uiso 1 1 calc R U
H17C H 0.3598 0.0851 0.7124 0.028 Uiso 1 1 calc R U

loop_
_atom_site_aniso_label
_atom_site_aniso_U_11
_atom_site_aniso_U_22
_atom_site_aniso_U_33
_atom_site_aniso_U_23
_atom_site_aniso_U_13
_atom_site_aniso_U_12
C1 0.0190(13) 0.0125(12) 0.0112(12) -0.0034(10) 0.0011(10) 0.0020(10)
C2 0.0170(13) 0.0182(13) 0.0167(13) -0.0011(10) 0.0000(10) -0.0024(10)
C3 0.0155(13) 0.0191(13) 0.0152(12) -0.0011(10) -0.0027(10) -0.0015(10)
C4 0.0175(13) 0.0167(12) 0.0131(12) 0.0002(10) -0.0018(10) 0.0016(10)
C5 0.0165(13) 0.0117(11) 0.0095(11) -0.0030(9) 0.0016(9) 0.0024(10)
C6 0.0185(13) 0.0113(11) 0.0113(12) -0.0026(9) -0.0022(10) 0.0047(10)
O7 0.0174(9) 0.0168(9) 0.0115(9) 0.0019(7) -0.0017(7) 0.0012(7)
C8 0.0188(14) 0.0112(12) 0.0116(11) -0.0023(9) 0.0001(10) 0.0024(10)
O9 0.0168(10) 0.0250(10) 0.0169(9) 0.0033(8) -0.0047(7) 0.0018(8)
C10 0.0166(13) 0.0100(11) 0.0107(11) -0.0027(9) -0.0011(9) 0.0019(10)
C11 0.0166(13) 0.0121(11) 0.0098(11) -0.0026(9) -0.0016(10) -0.0012(10)
C12 0.0143(12) 0.0151(12) 0.0117(11) -0.0050(10) -0.0014(9) -0.0005(10)
C13 0.0233(14) 0.0135(12) 0.0123(12) -0.0018(10) -0.0050(10) -0.0006(11)
C14 0.0203(14) 0.0162(12) 0.0164(12) -0.0007(10) 0.0024(10) -0.0084(11)
C15 0.0156(13) 0.0190(13) 0.0208(13) -0.0021(11) -0.0016(10) -0.0025(10)
C16 0.0162(13) 0.0164(12) 0.0169(13) -0.0014(10) -0.0036(10) 0.0002(10)
C17 0.0254(15) 0.0186(13) 0.0130(12) -0.0022(10) 0.0023(10) -0.0047(11)

loop_
_atom_type_symbol
_atom_type_description
_atom_type_scat_dispersion_real
_atom_type_scat_dispersion_imag
_atom_type_scat_source
C C 0.0033 0.0016 'International Tables Vol C Tables 4.2.6.8 and 6.1.1.4'
H H 0.0000 0.0000 'International Tables Vol C Tables 4.2.6.8 and 6.1.1.4'
O O 0.0106 0.0060 'International Tables Vol C Tables 4.2.6.8 and 6.1.1.4'

loop_
_geom_angle_atom_site_label_1
_geom_angle_atom_site_label_2
_geom_angle_atom_site_label_3
_geom_angle
C6 C1 C17 123.8(2)
C6 C1 C2 116.9(2)
C17 C1 C2 119.1(2)
C1 C2 C3 112.9(2)
C1 C2 H2A 109.0
C3 C2 H2A 109.0
C1 C2 H2B 109.0
C3 C2 H2B 109.0
H2A C2 H2B 107.8
C2 C3 C4 112.6(2)
C2 C3 H3A 109.1
C4 C3 H3A 109.1
C2 C3 H3B 109.1
C4 C3 H3B 109.1
H3A C3 H3B 107.8
C5 C4 C3 110.4(2)
C5 C4 H4A 109.6
C3 C4 H4A 109.6
C5 C4 H4B 109.6
C3 C4 H4B 109.6
H4A C4 H4B 108.1
C10 C5 C6 108.4(2)
C10 C5 C4 133.6(2)
C6 C5 C4 118.0(2)
C1 C6 O7 123.6(2)
C1 C6 C5 127.3(2)
O7 C6 C5 109.0(2)
C8 O7 C6 107.39(18)
O9 C8 O7 120.1(2)
O9 C8 C10 131.7(2)
O7 C8 C10 108.2(2)
C5 C10 C8 107.1(2)
C5 C10 C11 130.2(2)
C8 C10 C11 122.7(2)
C16 C11 C12 118.3(2)
C16 C11 C10 121.5(2)
C12 C11 C10 120.2(2)
C13 C12 C11 121.0(2)
C13 C12 H12 119.5
C11 C12 H12 119.5
C12 C13 C14 120.4(2)
C12 C13 H13 119.8
C14 C13 H13 119.8
C15 C14 C13 118.9(2)
C15 C14 H14 120.5
C13 C14 H14 120.5
C16 C15 C14 121.1(2)
C16 C15 H15 119.4
C14 C15 H15 119.4
C15 C16 C11 120.2(2)
C15 C16 H16 119.9
C11 C16 H16 119.9
C1 C17 H17A 109.5
C1 C17 H17B 109.5
H17A C17 H17B 109.5
C1 C17 H17C 109.5
H17A C17 H17C 109.5
H17B C17 H17C 109.5

loop_
_geom_bond_atom_site_label_1
_geom_bond_atom_site_label_2
_geom_bond_distance
C1 C6 1.330(4)
C1 C17 1.497(3)
C1 C2 1.508(3)
C2 C3 1.523(3)
C2 H2A 0.9900
C2 H2B 0.9900
C3 C4 1.528(3)
C3 H3A 0.9900
C3 H3B 0.9900
C4 C5 1.495(3)
C4 H4A 0.9900
C4 H4B 0.9900
C5 C10 1.356(3)
C5 C6 1.437(3)
C6 O7 1.395(3)
O7 C8 1.387(3)
C8 O9 1.203(3)
C8 C10 1.473(3)
C10 C11 1.475(3)
C11 C16 1.399(3)
C11 C12 1.399(3)
C12 C13 1.380(4)
C12 H12 0.9500
C13 C14 1.388(4)
C13 H13 0.9500
C14 C15 1.387(4)
C14 H14 0.9500
C15 C16 1.381(4)
C15 H15 0.9500
C16 H16 0.9500
C17 H17A 0.9800
C17 H17B 0.9800
C17 H17C 0.9800

loop_
_geom_torsion_atom_site_label_1
_geom_torsion_atom_site_label_2
_geom_torsion_atom_site_label_3
_geom_torsion_atom_site_label_4
_geom_torsion
C6 C1 C2 C3 24.8(3)
C17 C1 C2 C3 -159.9(2)
C1 C2 C3 C4 -51.2(3)
C2 C3 C4 C5 50.2(3)
C3 C4 C5 C10 157.8(3)
C3 C4 C5 C6 -24.7(3)
C17 C1 C6 O7 2.6(4)
C2 C1 C6 O7 177.8(2)
C17 C1 C6 C5 -173.4(2)
C2 C1 C6 C5 1.7(4)
C10 C5 C6 C1 176.5(2)
C4 C5 C6 C1 -1.5(4)
C10 C5 C6 O7 0.0(3)
C4 C5 C6 O7 -178.1(2)
C1 C6 O7 C8 -177.6(2)
C5 C6 O7 C8 -0.9(2)
C6 O7 C8 O9 -179.1(2)
C6 O7 C8 C10 1.3(2)
C6 C5 C10 C8 0.8(3)
C4 C5 C10 C8 178.4(2)
C6 C5 C10 C11 -177.8(2)
C4 C5 C10 C11 -0.2(5)
O9 C8 C10 C5 179.1(3)
O7 C8 C10 C5 -1.4(3)
O9 C8 C10 C11 -2.1(4)
O7 C8 C10 C11 177.4(2)
C5 C10 C11 C16 -154.0(3)
C8 C10 C11 C16 27.6(3)
C5 C10 C11 C12 25.6(4)
C8 C10 C11 C12 -152.9(2)
C16 C11 C12 C13 1.3(3)
C10 C11 C12 C13 -178.2(2)
C11 C12 C13 C14 -0.2(4)
C12 C13 C14 C15 -0.8(4)
C13 C14 C15 C16 0.6(4)
C14 C15 C16 C11 0.6(4)
C12 C11 C16 C15 -1.5(3)
C10 C11 C16 C15 178.0(2)
